data_9002823
loop_
_publ_author_name
'Ferro, O.'
'Quartieri, S.'
'Vezzalini, G.'
'Fois, E.'
'Gamba, A.'
'Tabacchi, G.'

_publ_section_title
;
 High-pressure behaviour of bikitaite: An integrated theoretical
 and experimental approach
 Sample at P = 9.0 GPa
;
_journal_name_full 'American Mineralogist'
_journal_page_first 1415
_journal_page_last 1425
_journal_volume 87
_journal_year 2002
_chemical_formula_structural Li2[Al2Si4O12]*2(H2O)
_chemical_formula_sum 'Al H2 Li O7 Si2'
_chemical_name_mineral Bikitaite
_space_group_IT_number 1
_symmetry_space_group_name_Hall 'P 1'
_symmetry_space_group_name_H-M 'P 1'
_cell_angle_alpha 92.80(15)
_cell_angle_beta 114.99(4)
_cell_angle_gamma 88.37(8)
_cell_length_a 8.231(5)
_cell_length_b 4.7320(19)
_cell_length_c 7.1187(30)
_cell_formula_units_Z 2
_cell_volume 251.02(23)
_database_code_amcsd 0002912
_diffrn_ambient_pressure 9e+06
_exptl_crystal_density_diffrn 2.701
_cod_original_formula_sum 'Li Si2 Al O7 H2'
_cod_struct_determination_method theoretical
_cod_database_code 9002823

loop_
_space_group_symop_operation_xyz
x,y,z

loop_
_atom_site_label
_atom_site_fract_x
_atom_site_fract_y
_atom_site_fract_z
Li1 0.30020 0.28410 0.18520
Li2 0.64850 0.76210 0.79620
Si11 0.09220 0.76310 0.08530
Si12 0.09410 0.89150 0.49820
Si22 0.85440 0.38880 0.44990
Si23 0.59710 0.31430 0.03670
Al13 0.35050 0.82380 0.91890
Al21 0.86570 0.25670 0.86450
O11 0.24670 0.62160 0.03660
O12 0.07720 0.09770 0.02230
O13 0.14790 0.71890 0.32880
O14 -0.01240 0.66050 0.57070
O15 0.24890 0.01300 0.69710
O16 0.47820 0.09770 0.10100
O21 0.69940 0.13410 0.92760
O22 0.89810 0.62340 0.94680
O23 0.79910 0.22950 0.60010
O24 0.96050 0.14990 0.35800
O25 0.70130 0.50810 0.24800
O26 0.48190 0.55290 0.85590
O17 0.40540 0.28670 0.47420
O27 0.55630 0.78200 0.49810
H11 0.36070 0.30420 0.57850
H12 0.47420 0.10960 0.50300
H21 0.61820 0.80490 0.41660
H22 0.49510 0.60330 0.46040

loop_
_cod_related_entry_id
_cod_related_entry_database
_cod_related_entry_code
1 AMCSD 0002912
